data_4510087
loop_
_publ_author_name
'Santra, Atanu'
'Bharadwaj, Parimal K.'

_publ_section_title
;
 Solvent-Induced Structural Diversity of Partially Fluorinated, Stable
 Pb(II) Metal--Organic Frameworks and Their Luminescence Properties
;
_journal_issue 3
_journal_name_full 'Crystal Growth &amp; Design'
_journal_page_first 1476
_journal_paper_doi 10.1021/cg500030k
_journal_volume 14
_journal_year 2014
_chemical_formula_moiety 'C36 H22 F12 O10 Pb3'
_chemical_formula_sum 'C36 H22 F12 O10 Pb3'
_chemical_formula_weight 1464.11
_chemical_name_systematic
;
 ?
;
_space_group_IT_number 15
_symmetry_cell_setting monoclinic
_symmetry_space_group_name_Hall '-C 2yc'
_symmetry_space_group_name_H-M 'C 1 2/c 1'
_atom_sites_solution_hydrogens geom
_atom_sites_solution_primary direct
_atom_sites_solution_secondary difmap
_audit_creation_method SHELXL-97
_cell_angle_alpha 90.000(5)
_cell_angle_beta 114.342(5)
_cell_angle_gamma 90.000(5)
_cell_formula_units_Z 8
_cell_length_a 32.434(5)
_cell_length_b 14.341(5)
_cell_length_c 18.581(5)
_cell_measurement_reflns_used 999
_cell_measurement_temperature 100(2)
_cell_measurement_theta_max 28.28
_cell_measurement_theta_min 2.38
_cell_volume 7874(4)
_computing_structure_refinement 'SHELXL-97 (Sheldrick, 1997)'
_diffrn_ambient_temperature 100(2)
_diffrn_measured_fraction_theta_full 0.990
_diffrn_measured_fraction_theta_max 0.990
_diffrn_radiation_monochromator graphite
_diffrn_radiation_source 'fine-focus sealed tube'
_diffrn_radiation_type MoK\a
_diffrn_radiation_wavelength 0.71069
_diffrn_reflns_av_R_equivalents 0.0566
_diffrn_reflns_av_sigmaI/netI 0.0587
_diffrn_reflns_limit_h_max 39
_diffrn_reflns_limit_h_min -37
_diffrn_reflns_limit_k_max 16
_diffrn_reflns_limit_k_min -17
_diffrn_reflns_limit_l_max 16
_diffrn_reflns_limit_l_min -22
_diffrn_reflns_number 20957
_diffrn_reflns_theta_full 25.50
_diffrn_reflns_theta_max 25.50
_diffrn_reflns_theta_min 1.58
_exptl_absorpt_coefficient_mu 12.910
_exptl_absorpt_correction_T_max 1
_exptl_absorpt_correction_T_min 0.391471
_exptl_absorpt_correction_type empirical
_exptl_absorpt_process_details Sadabs
_exptl_crystal_colour Colorless
_exptl_crystal_density_diffrn 2.470
_exptl_crystal_density_method 'not measured'
_exptl_crystal_description Block
_exptl_crystal_F_000 5376
_exptl_crystal_size_max 0.21
_exptl_crystal_size_mid 0.18
_exptl_crystal_size_min 0.15
_platon_squeeze_details ' ?'
_refine_diff_density_max 3.253
_refine_diff_density_min -2.396
_refine_diff_density_rms 0.339
_refine_ls_extinction_method none
_refine_ls_goodness_of_fit_ref 1.055
_refine_ls_hydrogen_treatment mixed
_refine_ls_matrix_type full
_refine_ls_number_parameters 506
_refine_ls_number_reflns 7283
_refine_ls_number_restraints 6
_refine_ls_restrained_S_all 1.058
_refine_ls_R_factor_all 0.0567
_refine_ls_R_factor_gt 0.0460
_refine_ls_shift/su_max 0.001
_refine_ls_shift/su_mean 0.000
_refine_ls_structure_factor_coef Fsqd
_refine_ls_weighting_details 'calc w=1/[\s^2^(Fo^2^)+(0.0741P)^2^+99.7469P] where P=(Fo^2^+2Fc^2^)/3'
_refine_ls_weighting_scheme calc
_refine_ls_wR_factor_gt 0.1180
_refine_ls_wR_factor_ref 0.1261
_reflns_number_gt 6190
_reflns_number_total 7283
_reflns_threshold_expression >2sigma(I)
_cod_data_source_file cg500030k_si_002.cif
_cod_data_source_block complex4
_cod_depositor_comments
;
The following automatic conversions were performed:

'_symmetry_cell_setting' value 'Monoclinic' changed to 'monoclinic'
according to
/usr/data/users/saulius/crontab/automatic-downloads/current/ACS/lib/dictionaries/cif_core.dic
dictionary named 'cif_core.dic' version 2.4.2 from
2011-04-26.

'_exptl_absorpt_correction_type' value 'Empirical'
changed to 'empirical' according to
/usr/data/users/saulius/crontab/automatic-downloads/current/ACS/lib/dictionaries/cif_core.dic
dictionary named 'cif_core.dic' version 2.4.2 from 2011-04-26.

Automatic conversion script
Id: cif_fix_values 2281 2013-09-26 08:29:07Z andrius 
;
_cod_original_sg_symbol_H-M c2/c
_cod_database_code 4510087

loop_
_symmetry_equiv_pos_as_xyz
'x, y, z'
'-x, y, -z+1/2'
'x+1/2, y+1/2, z'
'-x+1/2, y+1/2, -z+1/2'
'-x, -y, -z'
'x, -y, z-1/2'
'-x+1/2, -y+1/2, -z'
'x+1/2, -y+1/2, z-1/2'

loop_
_atom_site_label
_atom_site_type_symbol
_atom_site_fract_x
_atom_site_fract_y
_atom_site_fract_z
_atom_site_U_iso_or_equiv
_atom_site_adp_type
_atom_site_occupancy
_atom_site_symmetry_multiplicity
_atom_site_calc_flag
_atom_site_refinement_flags
Pb1 Pb 0.466681(11) 0.43173(2) 0.31178(2) 0.01535(12) Uani 1 1 d .
Pb2 Pb -0.017819(11) 0.88196(2) -0.03608(2) 0.01489(12) Uani 1 1 d .
Pb3 Pb -0.086171(11) 1.00121(2) 0.04911(2) 0.01628(12) Uani 1 1 d .
F1 F 0.2369(4) 0.6600(9) 0.0656(7) 0.099(4) Uani 1 1 d .
F2 F 0.2683(3) 0.7728(9) 0.1424(8) 0.107(4) Uani 1 1 d .
F3 F 0.2143(4) 0.8003(12) 0.0318(9) 0.162(8) Uani 1 1 d .
F4 F 0.2660(4) 0.8321(6) 0.2873(10) 0.134(7) Uani 1 1 d .
F5 F 0.3190(4) 0.7920(9) 0.3950(10) 0.207(11) Uani 1 1 d .
F6 F 0.2501(4) 0.7568(14) 0.3717(9) 0.176(10) Uani 1 1 d .
F7 F 0.3464(5) 0.9783(10) 0.1910(15) 0.194(10) Uani 1 1 d .
F8 F 0.3522(6) 0.8689(8) 0.2736(15) 0.193(10) Uani 1 1 d .
F9 F 0.4018(6) 0.9835(9) 0.3111(11) 0.137(6) Uani 1 1 d .
F10 F 0.4123(10) 0.9308(11) -0.0173(10) 0.223(13) Uani 1 1 d .
F11 F 0.3567(4) 0.9108(6) 0.0183(7) 0.102(4) Uani 1 1 d .
F12 F 0.3475(8) 1.0201(8) -0.0584(11) 0.33(2) Uani 1 1 d .
O1 O 0.3863(2) 0.4469(4) 0.2845(4) 0.0198(15) Uani 1 1 d .
O2 O 0.4085(2) 0.5168(5) 0.4021(4) 0.0214(15) Uani 1 1 d .
O3 O 0.0443(2) 0.8025(4) 0.1016(4) 0.0209(15) Uani 1 1 d .
O4 O 0.0642(2) 0.8381(4) 0.0039(4) 0.0217(15) Uani 1 1 d .
O6 O -0.0576(2) 0.8608(5) 0.1456(4) 0.0272(17) Uani 1 1 d .
O7 O -0.0895(2) 0.8273(4) 0.0195(4) 0.0289(17) Uani 1 1 d .
O8 O 0.4468(2) 0.5975(5) 0.2953(4) 0.0228(15) Uani 1 1 d .
O9 O 0.4547(2) 0.5662(4) 0.1846(4) 0.0233(16) Uani 1 1 d .
O10 O -0.1474 0.9754 0.1188 0.128(7) Uani 1 1 d D
O11 O -0.0130(2) 0.9844(4) 0.0633(4) 0.0161(14) Uani 1 1 d .
C1 C 0.3793(3) 0.4987(6) 0.3321(6) 0.016(2) Uani 1 1 d .
C2 C 0.3333(3) 0.5433(6) 0.3049(6) 0.0172(19) Uiso 1 1 d .
C3 C 0.3279(4) 0.6265(8) 0.3366(7) 0.034(3) Uiso 1 1 d .
H3 H 0.3519 0.6517 0.3798 0.040 Uiso 1 1 calc R
C4 C 0.2868(4) 0.6731(8) 0.3045(8) 0.042(3) Uani 1 1 d .
C5 C 0.2497(3) 0.6380(7) 0.2401(6) 0.024(2) Uani 1 1 d .
C6 C 0.2556(3) 0.5506(7) 0.2120(7) 0.029(3) Uani 1 1 d .
H6 H 0.2313 0.5224 0.1715 0.035 Uiso 1 1 calc R
C7 C 0.2968(3) 0.5058(6) 0.2433(7) 0.025(2) Uani 1 1 d .
H7 H 0.3000 0.4488 0.2222 0.030 Uiso 1 1 calc R
C8 C 0.2052(3) 0.6862(7) 0.1993(6) 0.024(2) Uani 1 1 d .
C9 C 0.1948(3) 0.7328(8) 0.1284(7) 0.030(2) Uani 1 1 d .
C10 C 0.1519(3) 0.7712(7) 0.0880(7) 0.028(2) Uani 1 1 d .
H10 H 0.1451 0.8028 0.0408 0.034 Uiso 1 1 calc R
C11 C 0.1192(3) 0.7629(6) 0.1175(6) 0.019(2) Uani 1 1 d .
C12 C 0.1296(3) 0.7178(7) 0.1881(6) 0.025(2) Uani 1 1 d .
H12 H 0.1081 0.7134 0.2090 0.031 Uiso 1 1 calc R
C13 C 0.1730(3) 0.6780(8) 0.2290(7) 0.031(3) Uani 1 1 d .
H13 H 0.1797 0.6463 0.2761 0.037 Uiso 1 1 calc R
C14 C 0.0725(3) 0.8041(6) 0.0717(6) 0.016(2) Uani 1 1 d .
C15 C 0.2279(5) 0.7433(14) 0.0921(12) 0.075(6) Uani 1 1 d .
C16 C -0.0746(3) 0.8047(7) 0.0912(7) 0.026(2) Uani 1 1 d .
C17 C 0.4458(3) 0.6221(6) 0.2308(6) 0.021(2) Uani 1 1 d .
C18 C 0.4360(3) 0.7213(7) 0.2058(6) 0.027(2) Uani 1 1 d .
C19 C 0.4569(4) 0.7598(8) 0.1594(8) 0.037(3) Uani 1 1 d .
H19 H 0.4740 0.7229 0.1407 0.045 Uiso 1 1 calc R
C20 C 0.4513(5) 0.8555(7) 0.1423(7) 0.041(3) Uani 1 1 d .
H20 H 0.4658 0.8829 0.1138 0.050 Uiso 1 1 calc R
C21 C 0.4239(4) 0.9108(7) 0.1679(8) 0.037(3) Uani 1 1 d .
C22 C 0.4040(5) 0.8695(8) 0.2161(10) 0.048(4) Uani 1 1 d .
C23 C 0.4122(4) 0.7767(8) 0.2346(9) 0.045(3) Uani 1 1 d .
H23 H 0.4009 0.7502 0.2685 0.054 Uiso 1 1 calc R
C24 C 0.4204(4) 1.0137(7) 0.1470(8) 0.039(3) Uani 1 1 d .
C25 C 0.4412(4) 1.0785(7) 0.2064(8) 0.039(3) Uani 1 1 d .
H25 H 0.4545 1.0591 0.2588 0.046 Uiso 1 1 calc R
C26 C 0.4423(4) 1.1723(7) 0.1881(7) 0.030(3) Uani 1 1 d .
H26 H 0.4563 1.2152 0.2284 0.036 Uiso 1 1 calc R
C27 C 0.4228(3) 1.2024(7) 0.1109(6) 0.027(2) Uani 1 1 d .
C28 C 0.3995(5) 1.0466(8) 0.0677(8) 0.049(4) Uani 1 1 d .
C29 C 0.4030(4) 1.1385(8) 0.0519(8) 0.046(3) Uani 1 1 d .
H29 H 0.3916 1.1582 -0.0004 0.055 Uiso 1 1 calc R
C30 C 0.3716(15) 0.9821(14) 0.0032(13) 0.20(2) Uani 1 1 d .
C31 C 0.3776(10) 0.9253(13) 0.247(3) 0.162(16) Uani 1 1 d .
C32 C 0.2819(5) 0.7662(15) 0.3390(16) 0.111(10) Uani 1 1 d .
C33 C -0.2063 0.9387 0.0329 0.41(4) Uiso 1 1 d D
H33 H -0.1841 0.9518 0.0112 0.487 Uiso 1 1 calc R
C34 C -0.2094 0.8212 0.0208 0.84(13) Uiso 1 1 d D
H34A H -0.2256 0.8067 -0.0342 1.257 Uiso 1 1 calc R
H34B H -0.2248 0.7947 0.0502 1.257 Uiso 1 1 calc R
H34C H -0.1793 0.7959 0.0396 1.257 Uiso 1 1 calc R
C35 C -0.1928 1.0202 0.0974 1.5(3) Uiso 1 1 d D
H35A H -0.1958 1.0830 0.0765 1.856 Uiso 1 1 calc R
H35B H -0.2052 1.0142 0.1366 1.856 Uiso 1 1 calc R
C37 C -0.2529 0.9600 -0.0473 0.65(9) Uiso 1 1 d D
H37A H -0.2621 0.9043 -0.0785 0.977 Uiso 1 1 calc R
H37B H -0.2470 1.0083 -0.0776 0.977 Uiso 1 1 calc R
H37C H -0.2765 0.9797 -0.0322 0.977 Uiso 1 1 calc R
H1I H -0.1390 0.9516 0.1679 0.03(3) Uiso 1 1 d .

loop_
_atom_site_aniso_label
_atom_site_aniso_U_11
_atom_site_aniso_U_22
_atom_site_aniso_U_33
_atom_site_aniso_U_23
_atom_site_aniso_U_13
_atom_site_aniso_U_12
Pb1 0.01177(18) 0.01515(19) 0.0185(2) -0.00105(13) 0.00560(14) 0.00088(12)
Pb2 0.01148(18) 0.01219(18) 0.0198(2) -0.00001(13) 0.00524(15) -0.00023(11)
Pb3 0.01066(19) 0.01597(19) 0.0217(2) 0.00063(13) 0.00620(15) 0.00072(12)
F1 0.083(7) 0.134(10) 0.109(9) 0.016(8) 0.068(7) 0.042(7)
F2 0.041(5) 0.126(9) 0.160(12) 0.045(9) 0.046(7) -0.004(6)
F3 0.082(8) 0.257(18) 0.194(15) 0.180(15) 0.104(9) 0.097(10)
F4 0.066(7) 0.041(5) 0.207(15) -0.053(7) -0.032(8) 0.025(5)
F5 0.061(6) 0.150(11) 0.264(18) -0.177(13) -0.080(9) 0.066(7)
F6 0.093(9) 0.241(19) 0.134(13) -0.126(14) -0.013(8) 0.089(11)
F7 0.097(10) 0.083(9) 0.39(3) 0.051(13) 0.085(15) 0.055(8)
F8 0.223(18) 0.052(7) 0.43(3) 0.003(11) 0.27(2) 0.003(9)
F9 0.196(16) 0.066(7) 0.218(18) -0.028(9) 0.155(15) -0.010(9)
F10 0.50(4) 0.104(11) 0.130(14) -0.081(10) 0.20(2) -0.143(17)
F11 0.094(8) 0.037(5) 0.122(10) -0.012(5) -0.009(7) -0.031(5)
F12 0.40(3) 0.046(6) 0.183(16) 0.042(8) -0.231(19) -0.085(11)
O1 0.014(3) 0.019(3) 0.028(4) -0.003(3) 0.010(3) -0.001(3)
O2 0.016(3) 0.027(3) 0.018(4) 0.003(3) 0.004(3) -0.004(3)
O3 0.014(3) 0.019(3) 0.025(4) -0.002(3) 0.002(3) -0.001(3)
O4 0.018(3) 0.016(3) 0.029(4) 0.000(3) 0.007(3) 0.000(3)
O6 0.035(4) 0.019(3) 0.025(4) -0.011(3) 0.008(3) -0.007(3)
O7 0.032(4) 0.018(3) 0.031(5) 0.003(3) 0.008(3) -0.001(3)
O8 0.030(4) 0.019(3) 0.019(4) -0.001(3) 0.010(3) -0.004(3)
O9 0.028(4) 0.020(3) 0.023(4) -0.002(3) 0.011(3) -0.002(3)
O10 0.044(6) 0.31(2) 0.035(7) 0.013(10) 0.020(5) -0.003(10)
O11 0.010(3) 0.018(3) 0.018(4) 0.006(3) 0.003(3) -0.006(2)
C1 0.011(4) 0.011(4) 0.029(6) 0.001(4) 0.012(4) -0.008(3)
C4 0.025(6) 0.038(6) 0.046(8) -0.020(6) -0.004(5) 0.014(5)
C5 0.014(5) 0.026(5) 0.028(6) -0.004(4) 0.005(4) 0.009(4)
C6 0.013(5) 0.030(5) 0.036(7) -0.006(5) 0.002(4) -0.003(4)
C7 0.017(5) 0.020(5) 0.035(6) -0.012(4) 0.008(4) 0.006(4)
C8 0.014(5) 0.027(5) 0.030(6) -0.007(5) 0.007(4) 0.003(4)
C9 0.019(5) 0.038(6) 0.037(7) 0.007(5) 0.017(5) 0.007(4)
C10 0.020(5) 0.034(5) 0.032(6) 0.006(5) 0.011(4) 0.006(4)
C11 0.020(5) 0.017(4) 0.019(5) -0.004(4) 0.007(4) 0.002(4)
C12 0.018(5) 0.035(5) 0.024(6) 0.003(5) 0.008(4) 0.008(4)
C13 0.021(5) 0.037(6) 0.032(6) 0.012(5) 0.008(5) 0.013(5)
C14 0.014(4) 0.009(4) 0.025(5) -0.003(4) 0.006(4) 0.001(3)
C15 0.037(8) 0.103(14) 0.093(14) 0.047(12) 0.034(9) 0.028(9)
C16 0.022(5) 0.017(5) 0.040(7) 0.008(5) 0.013(5) 0.002(4)
C17 0.011(4) 0.020(5) 0.030(6) -0.010(4) 0.005(4) -0.003(4)
C18 0.029(6) 0.021(5) 0.026(6) -0.004(4) 0.007(5) 0.004(4)
C19 0.048(7) 0.026(6) 0.052(8) 0.002(5) 0.034(6) -0.006(5)
C20 0.071(9) 0.014(5) 0.036(7) 0.005(5) 0.019(6) 0.000(5)
C21 0.048(7) 0.015(5) 0.043(8) 0.004(5) 0.012(6) -0.003(5)
C22 0.047(8) 0.023(6) 0.078(11) -0.007(6) 0.028(7) -0.003(5)
C23 0.051(8) 0.025(6) 0.063(9) 0.004(6) 0.028(7) -0.003(5)
C24 0.043(7) 0.021(5) 0.047(8) 0.010(5) 0.014(6) -0.001(5)
C25 0.049(7) 0.022(5) 0.044(8) 0.003(5) 0.017(6) 0.008(5)
C26 0.033(6) 0.014(5) 0.042(7) -0.001(5) 0.016(5) -0.004(4)
C27 0.026(5) 0.017(5) 0.029(6) 0.001(4) 0.003(4) -0.006(4)
C28 0.054(8) 0.029(6) 0.038(8) 0.004(5) -0.006(6) -0.005(6)
C29 0.047(7) 0.031(6) 0.046(8) 0.009(6) 0.006(6) -0.009(6)
C30 0.38(5) 0.045(11) 0.046(13) 0.019(10) -0.04(2) -0.08(2)
C31 0.13(2) 0.036(10) 0.38(5) 0.01(2) 0.17(3) 0.006(13)
C32 0.026(8) 0.104(16) 0.15(2) -0.076(16) -0.011(10) 0.025(9)

loop_
_atom_type_symbol
_atom_type_description
_atom_type_scat_dispersion_real
_atom_type_scat_dispersion_imag
_atom_type_scat_source
C C 0.0033 0.0016 'International Tables Vol C Tables 4.2.6.8 and 6.1.1.4'
H H 0.0000 0.0000 'International Tables Vol C Tables 4.2.6.8 and 6.1.1.4'
O O 0.0106 0.0060 'International Tables Vol C Tables 4.2.6.8 and 6.1.1.4'
F F 0.0171 0.0103 'International Tables Vol C Tables 4.2.6.8 and 6.1.1.4'
Pb Pb -3.3944 10.1111 'International Tables Vol C Tables 4.2.6.8 and 6.1.1.4'

loop_
_geom_angle_atom_site_label_1
_geom_angle_atom_site_label_2
_geom_angle_atom_site_label_3
_geom_angle
_geom_angle_site_symmetry_1
_geom_angle_site_symmetry_3
O11 Pb1 O8 80.6(2) 4_545 .
O11 Pb1 O1 112.0(2) 4_545 .
O8 Pb1 O1 71.7(2) . .
O11 Pb1 O3 78.9(2) 4_545 4_545
O8 Pb1 O3 132.8(2) . 4_545
O1 Pb1 O3 77.5(2) . 4_545
O11 Pb2 O11 75.8(3) 5_575 .
O11 Pb2 O4 76.9(2) 5_575 .
O11 Pb2 O4 101.9(2) . .
O11 Pb2 O2 81.0(2) 5_575 8_465
O11 Pb2 O2 75.4(2) . 8_465
O4 Pb2 O2 157.6(2) . 8_465
O11 Pb2 Pb3 95.82(17) 5_575 .
O11 Pb2 Pb3 37.55(15) . .
O4 Pb2 Pb3 138.17(16) . .
O2 Pb2 Pb3 47.28(15) 8_465 .
O11 Pb2 Pb2 37.93(17) 5_575 5_575
O11 Pb2 Pb2 37.90(15) . 5_575
O4 Pb2 Pb2 89.29(14) . 5_575
O2 Pb2 Pb2 74.96(14) 8_465 5_575
Pb3 Pb2 Pb2 64.001(16) . 5_575
O11 Pb3 O9 80.2(2) . 3_455
O11 Pb3 O7 82.6(2) . .
O9 Pb3 O7 122.8(2) 3_455 .
O11 Pb3 O6 77.4(2) . .
O9 Pb3 O6 72.7(2) 3_455 .
O7 Pb3 O6 50.3(2) . .
O11 Pb3 O2 74.6(2) . 8_465
O9 Pb3 O2 148.3(2) 3_455 8_465
O7 Pb3 O2 72.9(2) . 8_465
O6 Pb3 O2 118.9(2) . 8_465
O11 Pb3 O4 73.5(2) . 5_575
O9 Pb3 O4 86.5(2) 3_455 5_575
O7 Pb3 O4 138.3(2) . 5_575
O6 Pb3 O4 146.7(2) . 5_575
O2 Pb3 O4 68.2(2) 8_465 5_575
O11 Pb3 Pb2 38.01(16) . .
O9 Pb3 Pb2 116.74(16) 3_455 .
O7 Pb3 Pb2 54.90(18) . .
O6 Pb3 Pb2 80.10(17) . .
O2 Pb3 Pb2 46.02(13) 8_465 .
O4 Pb3 Pb2 86.72(15) 5_575 .
C1 O1 Pb1 113.3(6) . .
C1 O2 Pb2 135.7(6) . 8_566
C1 O2 Pb3 136.6(6) . 8_566
Pb2 O2 Pb3 86.70(19) 8_566 8_566
C14 O3 Pb1 125.4(5) . 4
C14 O4 Pb2 99.0(6) . .
C14 O4 Pb3 134.7(5) . 5_575
Pb2 O4 Pb3 94.8(2) . 5_575
C16 O6 Pb3 91.6(6) . .
C16 O7 Pb3 93.4(6) . .
C17 O8 Pb1 107.3(6) . .
C17 O9 Pb3 137.2(6) . 3_545
Pb3 O11 Pb1 111.3(3) . 4
Pb3 O11 Pb2 114.1(3) . 5_575
Pb1 O11 Pb2 109.3(2) 4 5_575
Pb3 O11 Pb2 104.4(2) . .
Pb1 O11 Pb2 113.4(3) 4 .
Pb2 O11 Pb2 104.2(3) 5_575 .
O1 C1 O2 124.5(9) . .
O1 C1 C2 117.5(8) . .
O2 C1 C2 118.0(9) . .
C7 C2 C3 118.7(9) . .
C7 C2 C1 120.4(8) . .
C3 C2 C1 120.6(9) . .
C2 C3 C4 120.3(11) . .
C3 C4 C5 122.1(10) . .
C3 C4 C32 119.5(11) . .
C5 C4 C32 118.4(10) . .
C4 C5 C6 116.1(9) . .
C4 C5 C8 125.4(9) . .
C6 C5 C8 118.5(9) . .
C7 C6 C5 121.3(9) . .
C2 C7 C6 121.4(9) . .
C13 C8 C9 119.6(9) . .
C13 C8 C5 119.5(10) . .
C9 C8 C5 120.7(10) . .
C8 C9 C10 120.0(10) . .
C8 C9 C15 122.5(10) . .
C10 C9 C15 117.5(11) . .
C11 C10 C9 120.7(10) . .
C12 C11 C10 119.4(9) . .
C12 C11 C14 121.0(9) . .
C10 C11 C14 119.6(9) . .
C11 C12 C13 120.1(10) . .
C8 C13 C12 120.2(10) . .
O3 C14 O4 123.4(8) . .
O3 C14 C11 119.1(9) . .
O4 C14 C11 117.5(9) . .
F3 C15 F2 106.8(16) . .
F3 C15 F1 106.5(18) . .
F2 C15 F1 103.7(13) . .
F3 C15 C9 113.5(12) . .
F2 C15 C9 113.5(17) . .
F1 C15 C9 112.0(14) . .
O6 C16 O7 123.3(9) . .
O6 C16 C27 118.9(10) . 3_445
O7 C16 C27 117.9(9) . 3_445
O8 C17 O9 122.9(9) . .
O8 C17 C18 119.4(9) . .
O9 C17 C18 117.6(10) . .
C23 C18 C19 120.3(10) . .
C23 C18 C17 121.2(11) . .
C19 C18 C17 118.0(10) . .
C20 C19 C18 118.0(12) . .
C19 C20 C21 121.0(12) . .
C20 C21 C22 119.1(10) . .
C20 C21 C24 116.8(11) . .
C22 C21 C24 123.9(12) . .
C23 C22 C21 117.8(13) . .
C23 C22 C31 121.2(16) . .
C21 C22 C31 120.9(14) . .
C18 C23 C22 123.4(13) . .
C25 C24 C28 118.0(10) . .
C25 C24 C21 119.1(11) . .
C28 C24 C21 122.7(11) . .
C24 C25 C26 120.3(12) . .
C27 C26 C25 120.7(10) . .
C29 C27 C26 119.2(10) . .
C29 C27 C16 120.4(10) . 3
C26 C27 C16 120.4(9) . 3
C29 C28 C24 119.8(11) . .
C29 C28 C30 120.2(13) . .
C24 C28 C30 119.9(12) . .
C28 C29 C27 121.8(12) . .
F11 C30 F12 116(3) . .
F11 C30 C28 120(2) . .
F12 C30 C28 114.9(16) . .
F11 C30 F10 96(2) . .
F12 C30 F10 104(3) . .
C28 C30 F10 100(3) . .
F7 C31 F8 104(2) . .
F7 C31 F9 107.6(17) . .
F8 C31 F9 105(3) . .
F7 C31 C22 112(3) . .
F8 C31 C22 110.7(15) . .
F9 C31 C22 117(2) . .
F5 C32 F4 110(2) . .
F5 C32 F6 107(2) . .
F4 C32 F6 104.5(14) . .
F5 C32 C4 111.9(12) . .
F4 C32 C4 114(2) . .
F6 C32 C4 108.8(19) . .
C35 C33 C37 113.968(15) . .
C35 C33 C34 143.796(10) . .
C37 C33 C34 94.725(9) . .
O10 C35 C33 79.786(12) . .

loop_
_geom_bond_atom_site_label_1
_geom_bond_atom_site_label_2
_geom_bond_distance
_geom_bond_site_symmetry_2
Pb1 O11 2.311(6) 4_545
Pb1 O8 2.450(7) .
Pb1 O1 2.450(6) .
Pb1 O3 2.575(7) 4_545
Pb2 O11 2.312(6) 5_575
Pb2 O11 2.314(7) .
Pb2 O4 2.528(6) .
Pb2 O2 2.622(6) 8_465
Pb2 Pb3 3.6384(7) .
Pb2 Pb2 3.6494(13) 5_575
Pb3 O11 2.290(6) .
Pb3 O9 2.493(7) 3_455
Pb3 O7 2.547(7) .
Pb3 O6 2.600(7) .
Pb3 O2 2.678(7) 8_465
Pb3 O4 2.715(6) 5_575
F1 C15 1.37(2) .
F2 C15 1.33(2) .
F3 C15 1.308(18) .
F4 C32 1.29(3) .
F5 C32 1.279(18) .
F6 C32 1.40(3) .
F7 C31 1.35(4) .
F8 C31 1.38(3) .
F9 C31 1.40(4) .
F10 C30 1.69(5) .
F11 C30 1.21(3) .
F12 C30 1.22(2) .
O1 C1 1.246(12) .
O2 C1 1.281(12) .
O2 Pb2 2.622(6) 8_566
O2 Pb3 2.678(7) 8_566
O3 C14 1.250(12) .
O3 Pb1 2.575(7) 4
O4 C14 1.272(12) .
O4 Pb3 2.715(6) 5_575
O6 C16 1.230(13) .
O7 C16 1.259(13) .
O8 C17 1.237(13) .
O9 C17 1.289(12) .
O9 Pb3 2.493(7) 3_545
O10 C35 1.5013(2) .
O11 Pb1 2.311(6) 4
O11 Pb2 2.312(6) 5_575
C1 C2 1.508(12) .
C2 C7 1.372(13) .
C2 C3 1.373(15) .
C3 C4 1.386(15) .
C4 C5 1.396(14) .
C4 C32 1.52(2) .
C5 C6 1.401(14) .
C5 C8 1.493(13) .
C6 C7 1.377(13) .
C8 C13 1.374(15) .
C8 C9 1.390(16) .
C9 C10 1.394(14) .
C9 C15 1.492(19) .
C10 C11 1.384(15) .
C11 C12 1.374(14) .
C11 C14 1.517(12) .
C12 C13 1.414(13) .
C16 C27 1.523(13) 3_445
C17 C18 1.490(14) .
C18 C23 1.361(17) .
C18 C19 1.410(16) .
C19 C20 1.403(15) .
C20 C21 1.411(18) .
C21 C22 1.43(2) .
C21 C24 1.518(14) .
C22 C23 1.374(17) .
C22 C31 1.46(3) .
C24 C25 1.388(17) .
C24 C28 1.423(18) .
C25 C26 1.392(15) .
C26 C27 1.376(16) .
C27 C29 1.369(16) .
C27 C16 1.523(13) 3
C28 C29 1.366(17) .
C28 C30 1.49(2) .
C33 C35 1.5997(4) .
C33 C37 1.6547(3) .
C33 C34 1.6972(6) .

loop_
_platon_squeeze_void_nr
_platon_squeeze_void_average_x
_platon_squeeze_void_average_y
_platon_squeeze_void_average_z
_platon_squeeze_void_volume
_platon_squeeze_void_count_electrons
1 -0.014 0.441 -0.004 813.8 340
